data_7715525
loop_
_publ_author_name
'Kouck&#xfd;, Filip'
'Dobrovoln&#xe1;, Tereza'
'Kotek, Jan'
'C&#xed;sa&#x159;ov&#xe1;, Ivana'
'Havl&#xed;&#x10d;kov&#xe1;, Jana'
'Li&#x161;ka, Alan'
'Kub&#xed;&#x10d;ek, Vojt&#x11b;ch'
'Hermann, Petr'

_publ_section_title
;
 Transition metal complexes of the (2,2,2-trifluoroethyl)phosphinate NOTA
 analogue as potential contrast agents for <sup>19</sup>F magnetic
 resonance imaging.
;
_journal_issue 22
_journal_name_full 'Dalton transactions (Cambridge, England : 2003)'
_journal_page_first 9267
_journal_page_last 9285
_journal_paper_doi 10.1039/d4dt00507d
_journal_volume 53
_journal_year 2024
_chemical_formula_moiety 'C2 H3 F3 O2 P, H4 N'
_chemical_formula_sum 'C2 H7 F3 N O2 P'
_chemical_formula_weight 165.06
_space_group_crystal_system orthorhombic
_space_group_IT_number 61
_space_group_name_Hall '-P 2ac 2ab'
_space_group_name_H-M_alt 'P b c a'
_atom_sites_solution_hydrogens mixed
_atom_sites_solution_primary direct
_atom_sites_solution_secondary difmap
_audit_creation_method SHELXL-2017/1
_audit_update_record
;
2024-01-20 deposited with the CCDC.	2024-03-26 downloaded from the CCDC.
;
_cell_angle_alpha 90
_cell_angle_beta 90
_cell_angle_gamma 90
_cell_formula_units_Z 8
_cell_length_a 7.3490(4)
_cell_length_b 11.7365(6)
_cell_length_c 15.2447(8)
_cell_measurement_reflns_used 9832
_cell_measurement_temperature 120(2)
_cell_measurement_theta_max 72.0772
_cell_measurement_theta_min 3.7662
_cell_volume 1314.88(12)
_computing_cell_refinement 'SAINT V8.40B (Bruker Nano, Inc., 2019)'
_computing_data_collection 'Bruker Instrument Service vV6.2.14'
_computing_data_reduction 'SAINT V8.40B (Bruker Nano, Inc., 2019)'
_computing_structure_refinement 'SHELXL-2017/1 (Sheldrick, 2017)'
_computing_structure_solution 'SHELXT 2018/2 (Sheldrick, 2018)'
_diffrn_ambient_temperature 120(2)
_diffrn_detector_area_resol_mean 7.3910
_diffrn_measured_fraction_theta_full 0.997
_diffrn_measured_fraction_theta_max 0.996
_diffrn_measurement_device_type 'Bruker D8 VENTURE'
_diffrn_measurement_method '\f and \w scans'
_diffrn_radiation_type CuK\a
_diffrn_radiation_wavelength 1.54178
_diffrn_reflns_av_R_equivalents 0.0284
_diffrn_reflns_av_unetI/netI 0.0132
_diffrn_reflns_Laue_measured_fraction_full 0.997
_diffrn_reflns_Laue_measured_fraction_max 0.996
_diffrn_reflns_limit_h_max 9
_diffrn_reflns_limit_h_min -9
_diffrn_reflns_limit_k_max 14
_diffrn_reflns_limit_k_min -14
_diffrn_reflns_limit_l_max 18
_diffrn_reflns_limit_l_min -18
_diffrn_reflns_number 24949
_diffrn_reflns_point_group_measured_fraction_full 0.997
_diffrn_reflns_point_group_measured_fraction_max 0.996
_diffrn_reflns_theta_full 67.679
_diffrn_reflns_theta_max 72.128
_diffrn_reflns_theta_min 5.805
_diffrn_source 'microfocus sealed tube'
_exptl_absorpt_coefficient_mu 3.857
_exptl_absorpt_correction_T_max 0.60
_exptl_absorpt_correction_T_min 0.50
_exptl_absorpt_correction_type multi-scan
_exptl_absorpt_process_details
;
SADABS-2016/2 - Bruker AXS area detector scaling and absorption correction
;
_exptl_crystal_colour colourless
_exptl_crystal_density_diffrn 1.668
_exptl_crystal_description prism
_exptl_crystal_F_000 672
_exptl_crystal_size_max 0.256
_exptl_crystal_size_mid 0.222
_exptl_crystal_size_min 0.146
_refine_diff_density_max 0.284
_refine_diff_density_min -0.230
_refine_diff_density_rms 0.050
_refine_ls_extinction_method none
_refine_ls_goodness_of_fit_ref 1.101
_refine_ls_hydrogen_treatment mixed
_refine_ls_matrix_type full
_refine_ls_number_parameters 102
_refine_ls_number_reflns 1287
_refine_ls_number_restraints 0
_refine_ls_restrained_S_all 1.101
_refine_ls_R_factor_all 0.0259
_refine_ls_R_factor_gt 0.0259
_refine_ls_shift/su_max 0.000
_refine_ls_shift/su_mean 0.000
_refine_ls_structure_factor_coef Fsqd
_refine_ls_weighting_details 'w=1/[\s^2^(Fo^2^)+(0.0364P)^2^+0.9615P] where P=(Fo^2^+2Fc^2^)/3'
_refine_ls_weighting_scheme calc
_refine_ls_wR_factor_gt 0.0759
_refine_ls_wR_factor_ref 0.0759
_reflns_Friedel_coverage 0.000
_reflns_number_gt 1283
_reflns_number_total 1287
_reflns_threshold_expression 'I > 2\s(I)'
_cod_data_source_file d4dt00507d2.cif
_cod_data_source_block tfepin
_cod_depositor_comments
;
The following automatic conversions were performed:

data item '_exptl_absorpt_correction_type' value 'Multi-Scan' was
changed to 'multi-scan' in accordance with the
/home/data/users/saulius/crontab/automatic-downloads/rss-feeds/RSC/lib/dictionaries/cif_core.dic
dictionary named 'cif_core.dic' version 2.4.2 last updated on
2011-04-26.

Automatic conversion script
Id: cif_fix_values 8170 2020-07-09 18:12:32Z antanas 

 Adding full bibliography for 7715524--7715535.cif.
;
_cod_database_code 7715525
_shelx_shelxl_version_number 2017/1
_shelx_space_group_comment
;
The symmetry employed for this shelxl refinement is uniquely defined
by the following loop, which should always be used as a source of
symmetry information in preference to the above space-group names.
They are only intended as comments.
;
_shelx_estimated_absorpt_t_min 0.438
_shelx_estimated_absorpt_t_max 0.603

loop_
_space_group_symop_operation_xyz
'x, y, z'
'-x+1/2, -y, z+1/2'
'-x, y+1/2, -z+1/2'
'x+1/2, -y+1/2, -z'
'-x, -y, -z'
'x-1/2, y, -z-1/2'
'x, -y-1/2, z-1/2'
'-x-1/2, y-1/2, z'

loop_
_atom_site_label
_atom_site_type_symbol
_atom_site_fract_x
_atom_site_fract_y
_atom_site_fract_z
_atom_site_U_iso_or_equiv
_atom_site_adp_type
_atom_site_occupancy
_atom_site_site_symmetry_order
_atom_site_calc_flag
_atom_site_refinement_flags_posn
_atom_site_refinement_flags_adp
_atom_site_refinement_flags_occupancy
_atom_site_disorder_assembly
_atom_site_disorder_group
P1 P 0.41107(5) 0.59238(3) 0.36954(2) 0.01779(15) Uani 1 1 d . . . . .
H1P H 0.466(3) 0.5917(16) 0.4487(13) 0.028(5) Uiso 1 1 d . . . . .
O1 O 0.43851(14) 0.70861(9) 0.33124(7) 0.0244(3) Uani 1 1 d . . . . .
O2 O 0.49047(15) 0.49234(9) 0.32187(7) 0.0252(3) Uani 1 1 d . . . . .
C1 C 0.1678(2) 0.56319(14) 0.37834(10) 0.0239(3) Uani 1 1 d . . . . .
H11 H 0.116194 0.560709 0.318371 0.029 Uiso 1 1 calc R U . . .
H12 H 0.152268 0.486482 0.404296 0.029 Uiso 1 1 calc R U . . .
C2 C 0.0590(3) 0.64564(15) 0.43116(12) 0.0323(4) Uani 1 1 d . . . . .
F1 F 0.05630(16) 0.75051(9) 0.39699(8) 0.0446(3) Uani 1 1 d . . . . .
F2 F 0.12108(19) 0.65534(11) 0.51340(7) 0.0510(4) Uani 1 1 d . . . . .
F3 F -0.11632(16) 0.61316(12) 0.43825(9) 0.0537(4) Uani 1 1 d . . . . .
N1A N 0.72511(18) 0.84421(11) 0.27808(10) 0.0212(3) Uani 1 1 d . . . . .
H1A H 0.653(3) 0.8041(19) 0.3092(14) 0.036(6) Uiso 1 1 d . . . . .
H2A H 0.659(3) 0.8907(19) 0.2446(15) 0.034(5) Uiso 1 1 d . . . . .
H3A H 0.788(3) 0.8007(19) 0.2424(14) 0.034(5) Uiso 1 1 d . . . . .
H4A H 0.805(3) 0.8866(19) 0.3098(14) 0.036(6) Uiso 1 1 d . . . . .

loop_
_atom_site_aniso_label
_atom_site_aniso_U_11
_atom_site_aniso_U_22
_atom_site_aniso_U_33
_atom_site_aniso_U_23
_atom_site_aniso_U_13
_atom_site_aniso_U_12
P1 0.0178(2) 0.0152(2) 0.0204(2) 0.00057(13) 0.00020(13) -0.00051(13)
O1 0.0205(5) 0.0186(5) 0.0343(6) 0.0050(4) -0.0023(5) -0.0040(4)
O2 0.0201(5) 0.0202(5) 0.0354(6) -0.0046(4) 0.0019(5) 0.0014(4)
C1 0.0214(8) 0.0231(7) 0.0271(8) 0.0022(6) 0.0051(6) -0.0019(6)
C2 0.0321(9) 0.0323(9) 0.0326(9) 0.0064(7) 0.0116(7) 0.0051(7)
F1 0.0493(7) 0.0307(6) 0.0537(7) 0.0097(5) 0.0200(6) 0.0157(5)
F2 0.0680(9) 0.0564(8) 0.0286(6) -0.0065(5) 0.0110(5) 0.0172(6)
F3 0.0306(6) 0.0578(8) 0.0729(9) 0.0088(7) 0.0255(6) 0.0062(5)
N1A 0.0169(6) 0.0175(6) 0.0293(7) -0.0001(5) 0.0005(6) -0.0020(5)

loop_
_atom_type_symbol
_atom_type_description
_atom_type_scat_dispersion_real
_atom_type_scat_dispersion_imag
_atom_type_scat_source
C C 0.0181 0.0091 'International Tables Vol C Tables 4.2.6.8 and 6.1.1.4'
H H 0.0000 0.0000 'International Tables Vol C Tables 4.2.6.8 and 6.1.1.4'
F F 0.0727 0.0534 'International Tables Vol C Tables 4.2.6.8 and 6.1.1.4'
N N 0.0311 0.0180 'International Tables Vol C Tables 4.2.6.8 and 6.1.1.4'
O O 0.0492 0.0322 'International Tables Vol C Tables 4.2.6.8 and 6.1.1.4'
P P 0.2955 0.4335 'International Tables Vol C Tables 4.2.6.8 and 6.1.1.4'

loop_
_geom_angle_atom_site_label_1
_geom_angle_atom_site_label_2
_geom_angle_atom_site_label_3
_geom_angle
_geom_angle_site_symmetry_1
_geom_angle_site_symmetry_3
_geom_angle_publ_flag
O1 P1 O2 118.16(7) . . ?
O1 P1 C1 109.36(7) . . ?
O2 P1 C1 105.66(7) . . ?
O1 P1 H1P 109.5(9) . . ?
O2 P1 H1P 109.4(9) . . ?
C1 P1 H1P 103.8(10) . . ?
C2 C1 P1 116.28(12) . . ?
C2 C1 H11 108.2 . . ?
P1 C1 H11 108.2 . . ?
C2 C1 H12 108.2 . . ?
P1 C1 H12 108.2 . . ?
H11 C1 H12 107.4 . . ?
F1 C2 F2 106.96(16) . . ?
F1 C2 F3 106.11(15) . . ?
F2 C2 F3 105.94(14) . . ?
F1 C2 C1 113.27(14) . . ?
F2 C2 C1 112.22(15) . . ?
F3 C2 C1 111.84(16) . . ?
H1A N1A H2A 109(2) . . ?
H1A N1A H3A 110.5(19) . . ?
H2A N1A H3A 106.9(19) . . ?
H1A N1A H4A 114(2) . . ?
H2A N1A H4A 108.7(18) . . ?
H3A N1A H4A 108(2) . . ?

loop_
_geom_bond_atom_site_label_1
_geom_bond_atom_site_label_2
_geom_bond_distance
_geom_bond_site_symmetry_2
_geom_bond_publ_flag
P1 O1 1.4975(11) . ?
P1 O2 1.4992(11) . ?
P1 C1 1.8255(17) . ?
P1 H1P 1.27(2) . ?
C1 C2 1.491(2) . ?
C1 H11 0.9900 . ?
C1 H12 0.9900 . ?
C2 F1 1.337(2) . ?
C2 F2 1.339(2) . ?
C2 F3 1.348(2) . ?
N1A H1A 0.85(2) . ?
N1A H2A 0.89(2) . ?
N1A H3A 0.88(2) . ?
N1A H4A 0.91(2) . ?
